data_4327907
loop_
_publ_author_name
'K. Cory MacLeod'
'Brian O. Patrick'
'Kevin M. Smith'

_publ_section_title
;
 Reactivity of Cr(III) \m-Oxo Compounds: Catalyst Regeneration and Atom
 Transfer Processes
;
_journal_name_full 'Inorganic Chemistry'
_journal_page_first 688
_journal_page_last 700
_journal_paper_doi 10.1021/ic202233f
_journal_volume 51
_journal_year 2012
_chemical_formula_sum 'C30 H39 Cr N2 O'
_chemical_formula_weight 495.63
_chemical_name_systematic
;
 ?
;
_space_group_IT_number 14
_symmetry_cell_setting monoclinic
_symmetry_space_group_name_Hall '-P 2yn'
_symmetry_space_group_name_H-M 'P 1 21/n 1'
_atom_sites_solution_hydrogens geom
_atom_sites_solution_primary direct
_atom_sites_solution_secondary difmap
_audit_creation_method SHELXL-97
_cell_angle_alpha 90.00
_cell_angle_beta 99.280(4)
_cell_angle_gamma 90.00
_cell_formula_units_Z 4
_cell_length_a 16.302(3)
_cell_length_b 9.0161(16)
_cell_length_c 18.449(3)
_cell_measurement_reflns_used 4908
_cell_measurement_temperature 173(2)
_cell_measurement_theta_max 23.99
_cell_measurement_theta_min 2.59
_cell_volume 2676.2(8)
_computing_structure_refinement 'SHELXL-97 (Sheldrick, 1997)'
_diffrn_ambient_temperature 173(2)
_diffrn_measured_fraction_theta_full 0.996
_diffrn_measured_fraction_theta_max 0.996
_diffrn_measurement_device_type 'Bruker X8 APEX II'
_diffrn_measurement_method 'area detector'
_diffrn_radiation_monochromator graphite
_diffrn_radiation_source 'fine-focus sealed tube'
_diffrn_radiation_type MoK\a
_diffrn_radiation_wavelength 0.71073
_diffrn_reflns_av_R_equivalents 0.0407
_diffrn_reflns_av_sigmaI/netI 0.0436
_diffrn_reflns_limit_h_max 18
_diffrn_reflns_limit_h_min -17
_diffrn_reflns_limit_k_max 9
_diffrn_reflns_limit_k_min -10
_diffrn_reflns_limit_l_max 20
_diffrn_reflns_limit_l_min -21
_diffrn_reflns_number 15747
_diffrn_reflns_theta_full 24.14
_diffrn_reflns_theta_max 24.14
_diffrn_reflns_theta_min 1.55
_exptl_absorpt_coefficient_mu 0.452
_exptl_absorpt_correction_T_max 0.941
_exptl_absorpt_correction_T_min 0.866
_exptl_absorpt_correction_type multi-scan
_exptl_crystal_colour black
_exptl_crystal_density_diffrn 1.230
_exptl_crystal_description prism
_exptl_crystal_F_000 1060
_exptl_crystal_size_max 0.16
_exptl_crystal_size_mid 0.15
_exptl_crystal_size_min 0.135
_refine_diff_density_max 0.335
_refine_diff_density_min -0.345
_refine_diff_density_rms 0.066
_refine_ls_extinction_method none
_refine_ls_goodness_of_fit_ref 1.063
_refine_ls_hydrogen_treatment constr
_refine_ls_matrix_type full
_refine_ls_number_parameters 312
_refine_ls_number_reflns 4261
_refine_ls_number_restraints 0
_refine_ls_restrained_S_all 1.063
_refine_ls_R_factor_all 0.0659
_refine_ls_R_factor_gt 0.0436
_refine_ls_shift/su_max 0.000
_refine_ls_shift/su_mean 0.000
_refine_ls_structure_factor_coef Fsqd
_refine_ls_weighting_details 'calc w=1/[\s^2^(Fo^2^)+(0.0379P)^2^+4.8800P] where P=(Fo^2^+2Fc^2^)/3'
_refine_ls_weighting_scheme calc
_refine_ls_wR_factor_gt 0.1016
_refine_ls_wR_factor_ref 0.1122
_reflns_number_gt 3313
_reflns_number_total 4261
_reflns_threshold_expression >2sigma(I)
_cod_data_source_file ic202233f_si_002_5.cif
_cod_data_source_block 6_CpCr[(XylNCMe)2CH](OCMe3)
_cod_original_sg_symbol_H-M 'P 21/n'
_cod_database_code 4327907

loop_
_symmetry_equiv_pos_as_xyz
'x, y, z'
'-x+1/2, y+1/2, -z+1/2'
'-x, -y, -z'
'x-1/2, -y-1/2, z-1/2'

loop_
_atom_site_label
_atom_site_type_symbol
_atom_site_fract_x
_atom_site_fract_y
_atom_site_fract_z
_atom_site_U_iso_or_equiv
_atom_site_adp_type
_atom_site_occupancy
_atom_site_symmetry_multiplicity
_atom_site_calc_flag
_atom_site_refinement_flags
C1 C 0.5515(2) -0.0788(4) 0.15088(17) 0.0214(7) Uani 1 1 d .
H1A H 0.5107 -0.0722 0.1058 0.032 Uiso 1 1 calc R
H1B H 0.5529 -0.1804 0.1699 0.032 Uiso 1 1 calc R
H1C H 0.6066 -0.0522 0.1401 0.032 Uiso 1 1 calc R
C2 C 0.52760(18) 0.0267(3) 0.20757(17) 0.0162(7) Uani 1 1 d .
C3 C 0.49564(18) -0.0385(3) 0.26654(16) 0.0150(7) Uani 1 1 d .
H3 H 0.5073 -0.1408 0.2753 0.018 Uiso 1 1 calc R
C4 C 0.44893(18) 0.0309(3) 0.31327(16) 0.0147(7) Uani 1 1 d .
C5 C 0.40150(19) -0.0676(3) 0.35829(17) 0.0191(7) Uani 1 1 d .
H5A H 0.4110 -0.0342 0.4095 0.029 Uiso 1 1 calc R
H5B H 0.4207 -0.1702 0.3558 0.029 Uiso 1 1 calc R
H5C H 0.3420 -0.0624 0.3388 0.029 Uiso 1 1 calc R
C6 C 0.55571(19) 0.2224(3) 0.13000(16) 0.0163(7) Uani 1 1 d .
C7 C 0.49369(19) 0.2491(4) 0.06917(16) 0.0177(7) Uani 1 1 d .
C8 C 0.5161(2) 0.3074(4) 0.00556(17) 0.0212(7) Uani 1 1 d .
H8 H 0.4742 0.3282 -0.0353 0.025 Uiso 1 1 calc R
C9 C 0.5980(2) 0.3355(4) 0.00062(17) 0.0235(8) Uani 1 1 d .
H9 H 0.6125 0.3761 -0.0432 0.028 Uiso 1 1 calc R
C10 C 0.65908(19) 0.3045(4) 0.05960(17) 0.0212(7) Uani 1 1 d .
H10 H 0.7156 0.3217 0.0555 0.025 Uiso 1 1 calc R
C11 C 0.63948(19) 0.2483(4) 0.12522(17) 0.0186(7) Uani 1 1 d .
C12 C 0.4038(2) 0.2168(4) 0.07180(18) 0.0269(8) Uani 1 1 d .
H12A H 0.3788 0.3018 0.0932 0.040 Uiso 1 1 calc R
H12B H 0.3997 0.1287 0.1020 0.040 Uiso 1 1 calc R
H12C H 0.3744 0.1990 0.0219 0.040 Uiso 1 1 calc R
C13 C 0.70819(19) 0.2138(4) 0.18800(18) 0.0249(8) Uani 1 1 d .
H13A H 0.7619 0.2394 0.1740 0.037 Uiso 1 1 calc R
H13B H 0.7073 0.1078 0.1996 0.037 Uiso 1 1 calc R
H13C H 0.7000 0.2717 0.2312 0.037 Uiso 1 1 calc R
C14 C 0.36801(18) 0.2315(3) 0.34606(17) 0.0148(7) Uani 1 1 d .
C15 C 0.37421(19) 0.2830(3) 0.41821(17) 0.0172(7) Uani 1 1 d .
C16 C 0.3026(2) 0.3365(4) 0.44204(18) 0.0229(8) Uani 1 1 d .
H16 H 0.3060 0.3731 0.4907 0.027 Uiso 1 1 calc R
C17 C 0.2270(2) 0.3368(4) 0.39603(18) 0.0220(8) Uani 1 1 d .
H17 H 0.1789 0.3736 0.4130 0.026 Uiso 1 1 calc R
C18 C 0.22148(19) 0.2834(3) 0.32522(18) 0.0199(7) Uani 1 1 d .
H18 H 0.1691 0.2826 0.2939 0.024 Uiso 1 1 calc R
C19 C 0.29129(19) 0.2308(3) 0.29914(17) 0.0172(7) Uani 1 1 d .
C20 C 0.4543(2) 0.2792(4) 0.47072(17) 0.0231(8) Uani 1 1 d .
H20A H 0.4548 0.3592 0.5068 0.035 Uiso 1 1 calc R
H20B H 0.5008 0.2925 0.4437 0.035 Uiso 1 1 calc R
H20C H 0.4598 0.1834 0.4962 0.035 Uiso 1 1 calc R
C21 C 0.28385(19) 0.1763(4) 0.22123(17) 0.0216(7) Uani 1 1 d .
H21A H 0.2251 0.1739 0.1988 0.032 Uiso 1 1 calc R
H21B H 0.3073 0.0763 0.2210 0.032 Uiso 1 1 calc R
H21C H 0.3142 0.2433 0.1932 0.032 Uiso 1 1 calc R
C22 C 0.5626(2) 0.5494(3) 0.31792(19) 0.0234(8) Uani 1 1 d .
H22 H 0.6069 0.5696 0.3569 0.028 Uiso 1 1 calc R
C23 C 0.4793(2) 0.5295(3) 0.32486(19) 0.0226(8) Uani 1 1 d .
H23 H 0.4570 0.5325 0.3694 0.027 Uiso 1 1 calc R
C24 C 0.4341(2) 0.5041(3) 0.25436(19) 0.0233(8) Uani 1 1 d .
H24 H 0.3759 0.4871 0.2428 0.028 Uiso 1 1 calc R
C25 C 0.4900(2) 0.5083(3) 0.20442(18) 0.0220(8) Uani 1 1 d .
H25 H 0.4764 0.4955 0.1528 0.026 Uiso 1 1 calc R
C26 C 0.5697(2) 0.5345(3) 0.24374(19) 0.0218(7) Uani 1 1 d .
H26 H 0.6197 0.5410 0.2236 0.026 Uiso 1 1 calc R
C27 C 0.67291(18) 0.1898(4) 0.39962(16) 0.0179(7) Uani 1 1 d .
C28 C 0.6840(2) 0.3169(4) 0.45578(19) 0.0274(8) Uani 1 1 d .
H28A H 0.7068 0.4039 0.4341 0.041 Uiso 1 1 calc R
H28B H 0.7223 0.2858 0.4996 0.041 Uiso 1 1 calc R
H28C H 0.6301 0.3422 0.4694 0.041 Uiso 1 1 calc R
C29 C 0.6375(2) 0.0526(4) 0.43201(18) 0.0243(8) Uani 1 1 d .
H29A H 0.5829 0.0762 0.4447 0.036 Uiso 1 1 calc R
H29B H 0.6751 0.0214 0.4763 0.036 Uiso 1 1 calc R
H29C H 0.6318 -0.0278 0.3958 0.036 Uiso 1 1 calc R
C30 C 0.75841(19) 0.1514(4) 0.38012(18) 0.0231(8) Uani 1 1 d .
H30A H 0.7817 0.2389 0.3594 0.035 Uiso 1 1 calc R
H30B H 0.7525 0.0708 0.3440 0.035 Uiso 1 1 calc R
H30C H 0.7957 0.1199 0.4245 0.035 Uiso 1 1 calc R
N1 N 0.53272(15) 0.1711(3) 0.19783(13) 0.0140(5) Uani 1 1 d .
N2 N 0.44037(15) 0.1791(3) 0.31766(13) 0.0143(5) Uani 1 1 d .
O1 O 0.62275(12) 0.2335(2) 0.33430(11) 0.0194(5) Uani 1 1 d .
Cr1 Cr 0.52468(3) 0.31267(5) 0.28258(3) 0.01278(15) Uani 1 1 d .

loop_
_atom_site_aniso_label
_atom_site_aniso_U_11
_atom_site_aniso_U_22
_atom_site_aniso_U_33
_atom_site_aniso_U_23
_atom_site_aniso_U_13
_atom_site_aniso_U_12
C1 0.0310(19) 0.0138(17) 0.0206(17) -0.0020(14) 0.0077(14) 0.0020(15)
C2 0.0130(15) 0.0146(17) 0.0197(17) -0.0041(13) -0.0011(13) 0.0022(13)
C3 0.0167(16) 0.0084(15) 0.0193(17) 0.0002(13) 0.0010(13) 0.0021(13)
C4 0.0130(15) 0.0144(16) 0.0153(16) 0.0006(13) -0.0016(12) -0.0003(13)
C5 0.0227(17) 0.0125(17) 0.0232(18) 0.0026(14) 0.0069(14) 0.0012(14)
C6 0.0221(17) 0.0108(17) 0.0171(16) -0.0024(13) 0.0066(13) 0.0012(13)
C7 0.0225(17) 0.0158(16) 0.0147(16) -0.0038(13) 0.0031(13) 0.0026(14)
C8 0.0303(19) 0.0174(17) 0.0163(16) -0.0024(14) 0.0047(14) 0.0014(15)
C9 0.037(2) 0.0192(19) 0.0172(17) -0.0004(14) 0.0115(15) 0.0031(16)
C10 0.0203(17) 0.0194(18) 0.0264(18) -0.0024(15) 0.0112(14) -0.0009(15)
C11 0.0219(17) 0.0150(17) 0.0195(17) -0.0018(13) 0.0047(14) 0.0018(14)
C12 0.0229(18) 0.036(2) 0.0209(18) 0.0005(16) 0.0000(14) 0.0001(16)
C13 0.0183(17) 0.032(2) 0.0254(18) 0.0020(16) 0.0070(14) 0.0040(15)
C14 0.0161(16) 0.0081(15) 0.0215(17) 0.0012(13) 0.0071(13) -0.0002(13)
C15 0.0207(16) 0.0111(17) 0.0212(17) 0.0003(13) 0.0076(13) -0.0014(13)
C16 0.0329(19) 0.0143(18) 0.0246(18) -0.0022(14) 0.0144(15) -0.0022(15)
C17 0.0210(17) 0.0162(18) 0.033(2) 0.0032(15) 0.0163(15) 0.0037(14)
C18 0.0167(16) 0.0140(17) 0.0292(19) 0.0064(14) 0.0042(14) -0.0008(13)
C19 0.0189(16) 0.0080(16) 0.0248(17) 0.0034(13) 0.0045(14) -0.0014(13)
C20 0.0269(18) 0.025(2) 0.0177(17) -0.0043(14) 0.0057(14) -0.0008(15)
C21 0.0176(16) 0.0184(17) 0.0284(18) -0.0013(15) 0.0029(14) 0.0020(14)
C22 0.0305(19) 0.0073(16) 0.0289(19) -0.0010(14) -0.0059(15) -0.0026(14)
C23 0.035(2) 0.0089(16) 0.0268(19) 0.0005(14) 0.0148(16) 0.0042(15)
C24 0.0183(17) 0.0099(17) 0.041(2) 0.0022(15) 0.0027(15) 0.0038(14)
C25 0.037(2) 0.0107(16) 0.0172(17) 0.0022(13) 0.0012(15) 0.0046(15)
C26 0.0224(17) 0.0122(17) 0.034(2) 0.0055(15) 0.0134(15) 0.0016(14)
C27 0.0165(16) 0.0189(17) 0.0170(16) -0.0010(14) -0.0015(12) 0.0031(14)
C28 0.0207(17) 0.030(2) 0.0299(19) -0.0098(17) -0.0013(14) 0.0001(16)
C29 0.0227(18) 0.0250(19) 0.0253(19) 0.0040(15) 0.0045(14) 0.0043(15)
C30 0.0179(17) 0.025(2) 0.0251(18) 0.0008(15) -0.0001(14) 0.0031(14)
N1 0.0143(13) 0.0115(14) 0.0165(13) 0.0011(11) 0.0035(10) 0.0004(11)
N2 0.0156(13) 0.0113(13) 0.0159(13) -0.0014(11) 0.0027(10) 0.0013(11)
O1 0.0153(11) 0.0213(12) 0.0202(12) 0.0017(10) -0.0014(9) 0.0009(9)
Cr1 0.0134(3) 0.0094(3) 0.0156(3) -0.0006(2) 0.00249(19) 0.0002(2)

loop_
_atom_type_symbol
_atom_type_description
_atom_type_scat_dispersion_real
_atom_type_scat_dispersion_imag
_atom_type_scat_source
C C 0.0033 0.0016 'International Tables Vol C Tables 4.2.6.8 and 6.1.1.4'
H H 0.0000 0.0000 'International Tables Vol C Tables 4.2.6.8 and 6.1.1.4'
N N 0.0061 0.0033 'International Tables Vol C Tables 4.2.6.8 and 6.1.1.4'
O O 0.0106 0.0060 'International Tables Vol C Tables 4.2.6.8 and 6.1.1.4'
Cr Cr 0.3209 0.6236 'International Tables Vol C Tables 4.2.6.8 and 6.1.1.4'

loop_
_geom_angle_atom_site_label_1
_geom_angle_atom_site_label_2
_geom_angle_atom_site_label_3
_geom_angle
C2 C1 H1A 109.5
C2 C1 H1B 109.5
H1A C1 H1B 109.5
C2 C1 H1C 109.5
H1A C1 H1C 109.5
H1B C1 H1C 109.5
N1 C2 C3 123.8(3)
N1 C2 C1 119.9(3)
C3 C2 C1 116.2(3)
C4 C3 C2 126.9(3)
C4 C3 H3 116.6
C2 C3 H3 116.6
N2 C4 C3 123.9(3)
N2 C4 C5 118.9(3)
C3 C4 C5 117.2(3)
C4 C5 H5A 109.5
C4 C5 H5B 109.5
H5A C5 H5B 109.5
C4 C5 H5C 109.5
H5A C5 H5C 109.5
H5B C5 H5C 109.5
C11 C6 C7 120.3(3)
C11 C6 N1 120.1(3)
C7 C6 N1 119.7(3)
C8 C7 C6 119.2(3)
C8 C7 C12 119.4(3)
C6 C7 C12 121.4(3)
C9 C8 C7 121.1(3)
C9 C8 H8 119.5
C7 C8 H8 119.5
C8 C9 C10 119.6(3)
C8 C9 H9 120.2
C10 C9 H9 120.2
C9 C10 C11 121.4(3)
C9 C10 H10 119.3
C11 C10 H10 119.3
C10 C11 C6 118.5(3)
C10 C11 C13 119.7(3)
C6 C11 C13 121.8(3)
C7 C12 H12A 109.5
C7 C12 H12B 109.5
H12A C12 H12B 109.5
C7 C12 H12C 109.5
H12A C12 H12C 109.5
H12B C12 H12C 109.5
C11 C13 H13A 109.5
C11 C13 H13B 109.5
H13A C13 H13B 109.5
C11 C13 H13C 109.5
H13A C13 H13C 109.5
H13B C13 H13C 109.5
C15 C14 C19 120.7(3)
C15 C14 N2 121.1(3)
C19 C14 N2 118.3(3)
C14 C15 C16 118.6(3)
C14 C15 C20 122.1(3)
C16 C15 C20 119.4(3)
C17 C16 C15 121.0(3)
C17 C16 H16 119.5
C15 C16 H16 119.5
C16 C17 C18 119.8(3)
C16 C17 H17 120.1
C18 C17 H17 120.1
C17 C18 C19 121.0(3)
C17 C18 H18 119.5
C19 C18 H18 119.5
C18 C19 C14 118.9(3)
C18 C19 C21 119.9(3)
C14 C19 C21 121.2(3)
C15 C20 H20A 109.5
C15 C20 H20B 109.5
H20A C20 H20B 109.5
C15 C20 H20C 109.5
H20A C20 H20C 109.5
H20B C20 H20C 109.5
C19 C21 H21A 109.5
C19 C21 H21B 109.5
H21A C21 H21B 109.5
C19 C21 H21C 109.5
H21A C21 H21C 109.5
H21B C21 H21C 109.5
C23 C22 C26 108.2(3)
C23 C22 Cr1 71.55(18)
C26 C22 Cr1 72.11(18)
C23 C22 H22 125.9
C26 C22 H22 125.9
Cr1 C22 H22 122.1
C22 C23 C24 108.0(3)
C22 C23 Cr1 72.76(18)
C24 C23 Cr1 72.15(18)
C22 C23 H23 126.0
C24 C23 H23 126.0
Cr1 C23 H23 120.8
C25 C24 C23 107.8(3)
C25 C24 Cr1 72.73(18)
C23 C24 Cr1 71.84(18)
C25 C24 H24 126.1
C23 C24 H24 126.1
Cr1 C24 H24 121.1
C24 C25 C26 108.2(3)
C24 C25 Cr1 71.64(18)
C26 C25 Cr1 71.96(18)
C24 C25 H25 125.9
C26 C25 H25 125.9
Cr1 C25 H25 122.2
C22 C26 C25 107.9(3)
C22 C26 Cr1 72.29(18)
C25 C26 Cr1 72.34(18)
C22 C26 H26 126.1
C25 C26 H26 126.1
Cr1 C26 H26 121.1
O1 C27 C29 111.1(2)
O1 C27 C30 106.8(2)
C29 C27 C30 108.9(3)
O1 C27 C28 111.1(3)
C29 C27 C28 110.6(3)
C30 C27 C28 108.3(3)
C27 C28 H28A 109.5
C27 C28 H28B 109.5
H28A C28 H28B 109.5
C27 C28 H28C 109.5
H28A C28 H28C 109.5
H28B C28 H28C 109.5
C27 C29 H29A 109.5
C27 C29 H29B 109.5
H29A C29 H29B 109.5
C27 C29 H29C 109.5
H29A C29 H29C 109.5
H29B C29 H29C 109.5
C27 C30 H30A 109.5
C27 C30 H30B 109.5
H30A C30 H30B 109.5
C27 C30 H30C 109.5
H30A C30 H30C 109.5
H30B C30 H30C 109.5
C2 N1 C6 117.8(3)
C2 N1 Cr1 120.0(2)
C6 N1 Cr1 121.55(19)
C4 N2 C14 116.4(2)
C4 N2 Cr1 119.5(2)
C14 N2 Cr1 124.11(19)
C27 O1 Cr1 151.79(19)
O1 Cr1 N2 100.36(10)
O1 Cr1 N1 89.82(10)
N2 Cr1 N1 90.20(10)
O1 Cr1 C23 116.95(11)
N2 Cr1 C23 97.31(11)
N1 Cr1 C23 150.06(11)
O1 Cr1 C24 151.34(11)
N2 Cr1 C24 94.35(11)
N1 Cr1 C24 114.76(11)
C23 Cr1 C24 36.01(12)
O1 Cr1 C26 101.71(11)
N2 Cr1 C26 153.61(11)
N1 Cr1 C26 104.12(11)
C23 Cr1 C26 59.59(12)
C24 Cr1 C26 59.62(12)
O1 Cr1 C22 92.36(11)
N2 Cr1 C22 129.38(11)
N1 Cr1 C22 139.01(11)
C23 Cr1 C22 35.69(12)
C24 Cr1 C22 59.58(12)
C26 Cr1 C22 35.61(12)
O1 Cr1 C25 136.08(11)
N2 Cr1 C25 123.48(11)
N1 Cr1 C25 92.24(11)
C23 Cr1 C25 59.52(12)
C24 Cr1 C25 35.64(12)
C26 Cr1 C25 35.69(12)
C22 Cr1 C25 59.27(12)

loop_
_geom_bond_atom_site_label_1
_geom_bond_atom_site_label_2
_geom_bond_distance
C1 C2 1.510(4)
C1 H1A 0.9800
C1 H1B 0.9800
C1 H1C 0.9800
C2 N1 1.319(4)
C2 C3 1.408(4)
C3 C4 1.388(4)
C3 H3 0.9500
C4 N2 1.347(4)
C4 C5 1.511(4)
C5 H5A 0.9800
C5 H5B 0.9800
C5 H5C 0.9800
C6 C11 1.402(4)
C6 C7 1.405(4)
C6 N1 1.439(4)
C7 C8 1.387(4)
C7 C12 1.502(4)
C8 C9 1.378(5)
C8 H8 0.9500
C9 C10 1.380(5)
C9 H9 0.9500
C10 C11 1.396(4)
C10 H10 0.9500
C11 C13 1.508(4)
C12 H12A 0.9800
C12 H12B 0.9800
C12 H12C 0.9800
C13 H13A 0.9800
C13 H13B 0.9800
C13 H13C 0.9800
C14 C15 1.398(4)
C14 C19 1.402(4)
C14 N2 1.445(4)
C15 C16 1.398(4)
C15 C20 1.496(4)
C16 C17 1.379(5)
C16 H16 0.9500
C17 C18 1.381(5)
C17 H17 0.9500
C18 C19 1.389(4)
C18 H18 0.9500
C19 C21 1.505(4)
C20 H20A 0.9800
C20 H20B 0.9800
C20 H20C 0.9800
C21 H21A 0.9800
C21 H21B 0.9800
C21 H21C 0.9800
C22 C23 1.398(5)
C22 C26 1.398(5)
C22 Cr1 2.288(3)
C22 H22 0.9500
C23 C24 1.406(5)
C23 Cr1 2.272(3)
C23 H23 0.9500
C24 C25 1.397(5)
C24 Cr1 2.276(3)
C24 H24 0.9500
C25 C26 1.402(5)
C25 Cr1 2.290(3)
C25 H25 0.9500
C26 Cr1 2.285(3)
C26 H26 0.9500
C27 O1 1.399(4)
C27 C29 1.527(5)
C27 C30 1.534(4)
C27 C28 1.536(4)
C28 H28A 0.9800
C28 H28B 0.9800
C28 H28C 0.9800
C29 H29A 0.9800
C29 H29B 0.9800
C29 H29C 0.9800
C30 H30A 0.9800
C30 H30B 0.9800
C30 H30C 0.9800
N1 Cr1 2.039(2)
N2 Cr1 2.011(2)
O1 Cr1 1.867(2)

loop_
_geom_torsion_atom_site_label_1
_geom_torsion_atom_site_label_2
_geom_torsion_atom_site_label_3
_geom_torsion_atom_site_label_4
_geom_torsion
N1 C2 C3 C4 15.2(5)
C1 C2 C3 C4 -160.8(3)
C2 C3 C4 N2 -13.2(5)
C2 C3 C4 C5 163.3(3)
C11 C6 C7 C8 -2.7(5)
N1 C6 C7 C8 176.0(3)
C11 C6 C7 C12 177.6(3)
N1 C6 C7 C12 -3.7(5)
C6 C7 C8 C9 1.7(5)
C12 C7 C8 C9 -178.6(3)
C7 C8 C9 C10 0.4(5)
C8 C9 C10 C11 -1.6(5)
C9 C10 C11 C6 0.6(5)
C9 C10 C11 C13 179.1(3)
C7 C6 C11 C10 1.6(5)
N1 C6 C11 C10 -177.1(3)
C7 C6 C11 C13 -176.9(3)
N1 C6 C11 C13 4.4(5)
C19 C14 C15 C16 -1.2(4)
N2 C14 C15 C16 178.2(3)
C19 C14 C15 C20 177.3(3)
N2 C14 C15 C20 -3.4(4)
C14 C15 C16 C17 0.9(5)
C20 C15 C16 C17 -177.7(3)
C15 C16 C17 C18 0.1(5)
C16 C17 C18 C19 -0.8(5)
C17 C18 C19 C14 0.5(5)
C17 C18 C19 C21 -178.6(3)
C15 C14 C19 C18 0.6(4)
N2 C14 C19 C18 -178.8(3)
C15 C14 C19 C21 179.7(3)
N2 C14 C19 C21 0.3(4)
C26 C22 C23 C24 -0.8(4)
Cr1 C22 C23 C24 -64.0(2)
C26 C22 C23 Cr1 63.2(2)
C22 C23 C24 C25 0.1(4)
Cr1 C23 C24 C25 -64.3(2)
C22 C23 C24 Cr1 64.4(2)
C23 C24 C25 C26 0.6(4)
Cr1 C24 C25 C26 -63.1(2)
C23 C24 C25 Cr1 63.7(2)
C23 C22 C26 C25 1.2(4)
Cr1 C22 C26 C25 64.1(2)
C23 C22 C26 Cr1 -62.9(2)
C24 C25 C26 C22 -1.1(4)
Cr1 C25 C26 C22 -64.0(2)
C24 C25 C26 Cr1 62.9(2)
C3 C2 N1 C6 -171.5(3)
C1 C2 N1 C6 4.3(4)
C3 C2 N1 Cr1 17.2(4)
C1 C2 N1 Cr1 -167.0(2)
C11 C6 N1 C2 -91.7(3)
C7 C6 N1 C2 89.6(4)
C11 C6 N1 Cr1 79.5(3)
C7 C6 N1 Cr1 -99.3(3)
C3 C4 N2 C14 157.4(3)
C5 C4 N2 C14 -19.0(4)
C3 C4 N2 Cr1 -20.9(4)
C5 C4 N2 Cr1 162.7(2)
C15 C14 N2 C4 102.4(3)
C19 C14 N2 C4 -78.2(3)
C15 C14 N2 Cr1 -79.4(3)
C19 C14 N2 Cr1 100.0(3)
C29 C27 O1 Cr1 69.6(5)
C30 C27 O1 Cr1 -171.8(3)
C28 C27 O1 Cr1 -53.9(5)
C27 O1 Cr1 N2 -54.6(4)
C27 O1 Cr1 N1 -144.8(4)
C27 O1 Cr1 C23 49.2(5)
C27 O1 Cr1 C24 65.1(5)
C27 O1 Cr1 C26 110.9(4)
C27 O1 Cr1 C22 76.2(4)
C27 O1 Cr1 C25 122.2(4)
C4 N2 Cr1 O1 -52.2(2)
C14 N2 Cr1 O1 129.8(2)
C4 N2 Cr1 N1 37.7(2)
C14 N2 Cr1 N1 -140.4(2)
C4 N2 Cr1 C23 -171.4(2)
C14 N2 Cr1 C23 10.5(2)
C4 N2 Cr1 C24 152.6(2)
C14 N2 Cr1 C24 -25.5(2)
C4 N2 Cr1 C26 161.5(2)
C14 N2 Cr1 C26 -16.6(4)
C4 N2 Cr1 C22 -153.9(2)
C14 N2 Cr1 C22 28.0(3)
C4 N2 Cr1 C25 130.5(2)
C14 N2 Cr1 C25 -47.6(3)
C2 N1 Cr1 O1 64.1(2)
C6 N1 Cr1 O1 -106.9(2)
C2 N1 Cr1 N2 -36.2(2)
C6 N1 Cr1 N2 152.8(2)
C2 N1 Cr1 C23 -141.4(3)
C6 N1 Cr1 C23 47.6(3)
C2 N1 Cr1 C24 -131.1(2)
C6 N1 Cr1 C24 57.9(2)
C2 N1 Cr1 C26 166.2(2)
C6 N1 Cr1 C26 -4.8(2)
C2 N1 Cr1 C22 157.5(2)
C6 N1 Cr1 C22 -13.5(3)
C2 N1 Cr1 C25 -159.8(2)
C6 N1 Cr1 C25 29.2(2)
C22 C23 Cr1 O1 51.0(2)
C24 C23 Cr1 O1 167.08(18)
C22 C23 Cr1 N2 156.62(19)
C24 C23 Cr1 N2 -87.3(2)
C22 C23 Cr1 N1 -100.1(3)
C24 C23 Cr1 N1 16.0(3)
C22 C23 Cr1 C24 -116.0(3)
C22 C23 Cr1 C26 -36.99(19)
C24 C23 Cr1 C26 79.1(2)
C24 C23 Cr1 C22 116.0(3)
C22 C23 Cr1 C25 -78.6(2)
C24 C23 Cr1 C25 37.41(19)
C25 C24 Cr1 O1 91.5(3)
C23 C24 Cr1 O1 -24.5(3)
C25 C24 Cr1 N2 -147.52(19)
C23 C24 Cr1 N2 96.5(2)
C25 C24 Cr1 N1 -55.3(2)
C23 C24 Cr1 N1 -171.31(18)
C25 C24 Cr1 C23 116.0(3)
C25 C24 Cr1 C26 37.06(19)
C23 C24 Cr1 C26 -79.0(2)
C25 C24 Cr1 C22 78.6(2)
C23 C24 Cr1 C22 -37.43(19)
C23 C24 Cr1 C25 -116.0(3)
C22 C26 Cr1 O1 -77.5(2)
C25 C26 Cr1 O1 166.48(18)
C22 C26 Cr1 N2 68.7(3)
C25 C26 Cr1 N2 -47.3(3)
C22 C26 Cr1 N1 -170.25(19)
C25 C26 Cr1 N1 73.7(2)
C22 C26 Cr1 C23 37.1(2)
C25 C26 Cr1 C23 -79.0(2)
C22 C26 Cr1 C24 79.1(2)
C25 C26 Cr1 C24 -37.00(19)
C25 C26 Cr1 C22 -116.1(3)
C22 C26 Cr1 C25 116.1(3)
C23 C22 Cr1 O1 -136.1(2)
C26 C22 Cr1 O1 106.94(19)
C23 C22 Cr1 N2 -30.6(2)
C26 C22 Cr1 N2 -147.59(18)
C23 C22 Cr1 N1 131.5(2)
C26 C22 Cr1 N1 14.5(3)
C26 C22 Cr1 C23 -117.0(3)
C23 C22 Cr1 C24 37.8(2)
C26 C22 Cr1 C24 -79.2(2)
C23 C22 Cr1 C26 117.0(3)
C23 C22 Cr1 C25 79.4(2)
C26 C22 Cr1 C25 -37.57(19)
C24 C25 Cr1 O1 -136.3(2)
C26 C25 Cr1 O1 -19.3(3)
C24 C25 Cr1 N2 39.9(2)
C26 C25 Cr1 N2 156.93(18)
C24 C25 Cr1 N1 131.7(2)
C26 C25 Cr1 N1 -111.34(19)
C24 C25 Cr1 C23 -37.8(2)
C26 C25 Cr1 C23 79.2(2)
C26 C25 Cr1 C24 117.0(3)
C24 C25 Cr1 C26 -117.0(3)
C24 C25 Cr1 C22 -79.5(2)
C26 C25 Cr1 C22 37.48(19)
